data_1526284
loop_
_publ_author_name
'Pouillerie, C.'
'Croguennec, L.'
'Delmas, C.'

_publ_section_title
;
 The Lix Ni1-y Mgy O2 (y = 0.05, 0.10) system: structural modifications
 observed upon cycling
;
_journal_name_full 'Solid State Ionics'
_journal_page_first 15
_journal_page_last 29
_journal_volume 132
_journal_year 2000
_chemical_formula_sum 'Li0.88 Mg0.1 Ni0.92 O2'
_chemical_name_systematic '(Li0.88 Mg0.02) (Ni0.92 Mg0.08) O2'
_space_group_IT_number 166
_symmetry_space_group_name_Hall '-R 3 2"'
_symmetry_space_group_name_H-M 'R -3 m :H'
_cell_angle_alpha 90
_cell_angle_beta 90
_cell_angle_gamma 120
_cell_formula_units_Z 3
_cell_length_a 2.8719
_cell_length_b 2.8719
_cell_length_c 14.232
_cell_volume 101.657
_citation_journal_id_ASTM SSIOD3
_cod_data_source_file Pouillerie_SSIOD3_2000_571.cif
_cod_data_source_block Li0.88Mg0.1Ni0.92O2
_cod_original_cell_volume 101.6565
_cod_database_code 1526284

loop_
_symmetry_equiv_pos_as_xyz
x,y,z
-y,x-y,z
-x+y,-x,z
y,x,-z
-x,-x+y,-z
x-y,-y,-z
-x,-y,-z
y,-x+y,-z
x-y,x,-z
-y,-x,z
x,x-y,z
-x+y,y,z
x+2/3,y+1/3,z+1/3
-y+2/3,x-y+1/3,z+1/3
-x+y+2/3,-x+1/3,z+1/3
y+2/3,x+1/3,-z+1/3
-x+2/3,-x+y+1/3,-z+1/3
x-y+2/3,-y+1/3,-z+1/3
-x+2/3,-y+1/3,-z+1/3
y+2/3,-x+y+1/3,-z+1/3
x-y+2/3,x+1/3,-z+1/3
-y+2/3,-x+1/3,z+1/3
x+2/3,x-y+1/3,z+1/3
-x+y+2/3,y+1/3,z+1/3
x+1/3,y+2/3,z+2/3
-y+1/3,x-y+2/3,z+2/3
-x+y+1/3,-x+2/3,z+2/3
y+1/3,x+2/3,-z+2/3
-x+1/3,-x+y+2/3,-z+2/3
x-y+1/3,-y+2/3,-z+2/3
-x+1/3,-y+2/3,-z+2/3
y+1/3,-x+y+2/3,-z+2/3
x-y+1/3,x+2/3,-z+2/3
-y+1/3,-x+2/3,z+2/3
x+1/3,x-y+2/3,z+2/3
-x+y+1/3,y+2/3,z+2/3

loop_
_atom_site_label
_atom_site_type_symbol
_atom_site_fract_x
_atom_site_fract_y
_atom_site_fract_z
_atom_site_occupancy
_atom_site_U_iso_or_equiv
Ni1 Ni+3 0 0 0 0.92 0.0
Mg2 Mg+2 0 0 0 0.08 0.0
Li1 Li+1 0 0 0.5 0.88 0.0
O1 O-2 0 0 0.2609 1 0.0
Mg1 Mg+2 0 0 0.5 0.02 0.0
